data_4517702
loop_
_publ_author_name
'Fast, Caleb D.'
'Jones, Caleb A. H.'
'Schley, Nathan D.'

_publ_section_title
;
 Selectivity and Mechanism of Iridium-Catalyzed Cyclohexyl Methyl Ether
 Cleavage
;
_journal_name_full 'ACS Catalysis'
_journal_page_first 6450
_journal_page_last 6456
_journal_paper_doi 10.1021/acscatal.0c01718
_journal_year 2020
_chemical_formula_moiety 'C24 H18 F9 P'
_chemical_formula_sum 'C24 H18 F9 P'
_chemical_formula_weight 508.35
_space_group_crystal_system triclinic
_space_group_IT_number 2
_space_group_name_Hall '-P 1'
_space_group_name_H-M_alt 'P -1'
_atom_sites_solution_hydrogens geom
_atom_sites_solution_primary dual
_audit_creation_date 2018-12-05
_audit_creation_method
;
Olex2 1.2
(compiled 2018.05.29 svn.r3508 for OlexSys, GUI svn.r5506)
;
_cell_angle_alpha 62.798(3)
_cell_angle_beta 76.382(2)
_cell_angle_gamma 76.134(2)
_cell_formula_units_Z 2
_cell_length_a 9.2013(3)
_cell_length_b 11.6473(3)
_cell_length_c 12.4438(3)
_cell_measurement_reflns_used 11031
_cell_measurement_temperature 100.01(10)
_cell_measurement_theta_max 73.0690
_cell_measurement_theta_min 4.0080
_cell_volume 1139.24(6)
_computing_cell_refinement 'CrysAlisPro 1.171.38.46 (Rigaku OD, 2015)'
_computing_data_collection 'CrysAlisPro 1.171.38.46 (Rigaku OD, 2015)'
_computing_data_reduction 'CrysAlisPro 1.171.38.46 (Rigaku OD, 2015)'
_computing_molecular_graphics 'Olex2 (Dolomanov et al., 2009)'
_computing_publication_material 'Olex2 (Dolomanov et al., 2009)'
_computing_structure_refinement 'ShelXL (Sheldrick, 2015)'
_computing_structure_solution 'ShelXT (Sheldrick, 2015)'
_diffrn_ambient_environment N~2~
_diffrn_ambient_temperature 100.01(10)
_diffrn_detector 'CCD plate'
_diffrn_detector_area_resol_mean 8.1506
_diffrn_detector_type EosS2
_diffrn_measured_fraction_theta_full 0.987
_diffrn_measured_fraction_theta_max 0.971
_diffrn_measurement_details
;
List of Runs (angles in degrees, time in seconds):

  # Type    Start    End  Width  t~exp~   \w     \q     \k     \f   Frames
--------------------------------------------------------------------------
  1  \w    -64.00  30.00   1.00    1.00    --  -37.34  77.00  90.00   94
  2  \w   -105.00 -11.00   1.00    1.00    --  -37.34 -77.00  90.00   94
  3  \w   -105.00 -11.00   1.00    1.00    --  -37.34 -77.00 150.00   94
  4  \w   -105.00 -11.00   1.00    1.00    --  -37.34 -77.00   0.00   94
  5  \w    -54.00  30.00   1.00    1.00    --  -37.34  57.00 -60.00   84
  6  \w   -105.00 -21.00   1.00    1.00    --  -37.34 -57.00 150.00   84
  7  \w    -30.00  64.00   1.00    1.00    --   37.34 -77.00-150.00   94
  8  \w     18.00 106.00   1.00    1.00    --   37.34  38.00 150.00   88
  9  \w     21.00 105.00   1.00    1.00    --   37.34  57.00  60.00   84
 10  \w    -30.00  64.00   1.00    1.00    --   37.34 -77.00-120.00   94
 11  \w     21.00 105.00   1.00    1.00    --   37.34  57.00  30.00   84
 12  \w    -30.00  64.00   1.00    1.00    --   37.34 -77.00 -60.00   94
 13  \w     11.00 105.00   1.00    1.00    --   37.34  77.00 -60.00   94
 14  \w      9.00  46.00   1.00    1.00    --   37.34  80.00  55.68   37
 15  \w      8.00 109.00   1.00    1.00    --   37.34  19.00 -30.00  101
 16  \w     43.00 128.00   1.00    1.59    --  111.00 -45.00 -90.00   85
 17  \w     90.00 178.00   1.00    1.59    --  111.00  30.00 150.00   88
 18  \w     43.00 138.00   1.00    1.59    --  111.00 -78.00  85.68   95
 19  \w     41.00 132.00   1.00    1.59    --  111.00 -30.00-150.00   91
 20  \w     41.00 132.00   1.00    1.59    --  111.00 -30.00 120.00   91
 21  \w     43.00 138.00   1.00    1.59    --  111.00 -78.00 172.86   95
 22  \w     43.00 139.00   1.00    1.59    --  111.00 -80.00  42.08   96
 23  \w     43.00 128.00   1.00    1.59    --  111.00 -45.00   0.00   85
 24  \w     43.00 139.00   1.00    1.59    --  111.00 -79.00 -54.45   96
 25  \w     41.00 132.00   1.00    1.59    --  111.00 -30.00  53.00   91
 26  \w     42.00 178.00   1.00    1.59    --  111.00   0.00 -60.00  136
 27  \w     43.00 138.00   1.00    1.59    --  111.00 -77.00 -30.00   95
 28  \w     43.00 138.00   1.00    1.59    --  111.00 -78.00 145.26   95
 29  \w     43.00 139.00   1.00    1.59    --  111.00 -80.00-130.25   96
 30  \w    -64.00  30.00   1.00    1.00    --  -37.34  77.00  60.00   94
 31  \w    -64.00  30.00   1.00    1.00    --  -37.34  77.00 150.00   94
 32  \w   -105.00 -21.00   1.00    1.00    --  -37.34 -57.00-150.00   84
 33  \w   -106.00 -18.00   1.00    1.00    --  -37.34 -38.00-120.00   88
 34  \w   -105.00 -11.00   1.00    1.00    --  -37.34 -77.00 -60.00   94
 35  \w    -54.00  30.00   1.00    1.00    --  -37.34  57.00  90.00   84
 36  \w   -105.00 -11.00   1.00    1.00    --  -37.34 -77.00-150.00   94
 37  \w     21.00 105.00   1.00    1.00    --   37.34  57.00-150.00   84
 38  \w     21.00 105.00   1.00    1.00    --   37.34  57.00-180.00   84
 39  \w    -34.00  67.00   1.00    1.00    --   37.34 -19.00-180.00  101
 40  \w    -30.00  64.00   1.00    1.00    --   37.34 -77.00-180.00   94
 41  \w    -32.00 107.00   1.00    1.00    --   37.34   0.00-150.00  139
 42  \w    -30.00  54.00   1.00    1.00    --   37.34 -57.00   0.00   84
 43  \w     21.00 105.00   1.00    1.00    --   37.34  57.00   0.00   84
 44  \w     73.00 178.00   1.00    1.59    --  111.00  15.00  60.00  105
 45  \w     84.00 157.00   1.00    1.59    --  111.00  77.00-120.00   73
 46  \w     94.00 178.00   1.00    1.59    --  111.00  45.00-180.00   84
 47  \w     94.00 178.00   1.00    1.59    --  111.00  45.00  90.00   84
 48  \w     90.00 178.00   1.00    1.59    --  111.00  30.00   0.00   88
;
_diffrn_measurement_device 'four-circle diffractometer'
_diffrn_measurement_device_type 'SuperNova, Dual, Cu at zero, EosS2'
_diffrn_measurement_method '\w scans'
_diffrn_orient_matrix_type 'CrysAlisPro convention (1999,Acta A55,543-557)'
_diffrn_orient_matrix_UB_11 -0.1188766000
_diffrn_orient_matrix_UB_12 0.0981932000
_diffrn_orient_matrix_UB_13 0.0376728000
_diffrn_orient_matrix_UB_21 -0.1237752000
_diffrn_orient_matrix_UB_22 -0.0351435000
_diffrn_orient_matrix_UB_23 -0.0393361000
_diffrn_orient_matrix_UB_31 -0.0305730000
_diffrn_orient_matrix_UB_32 -0.1084796000
_diffrn_orient_matrix_UB_33 0.1297309000
_diffrn_radiation_monochromator mirror
_diffrn_radiation_probe x-ray
_diffrn_radiation_type CuK\a
_diffrn_radiation_wavelength 1.54184
_diffrn_reflns_av_R_equivalents 0.0277
_diffrn_reflns_av_unetI/netI 0.0215
_diffrn_reflns_Laue_measured_fraction_full 0.987
_diffrn_reflns_Laue_measured_fraction_max 0.971
_diffrn_reflns_limit_h_max 11
_diffrn_reflns_limit_h_min -11
_diffrn_reflns_limit_k_max 14
_diffrn_reflns_limit_k_min -14
_diffrn_reflns_limit_l_max 15
_diffrn_reflns_limit_l_min -15
_diffrn_reflns_number 21511
_diffrn_reflns_point_group_measured_fraction_full 0.987
_diffrn_reflns_point_group_measured_fraction_max 0.971
_diffrn_reflns_theta_full 67.684
_diffrn_reflns_theta_max 73.368
_diffrn_reflns_theta_min 4.037
_diffrn_source 'micro-focus sealed X-ray tube'
_diffrn_source_type 'SuperNova (Cu) X-ray Source'
_exptl_absorpt_coefficient_mu 1.849
_exptl_absorpt_correction_T_max 1.000
_exptl_absorpt_correction_T_min 0.782
_exptl_absorpt_correction_type gaussian
_exptl_absorpt_process_details
;
CrysAlisPro 1.171.38.46 (Rigaku Oxford Diffraction, 2015)
Numerical absorption correction based on gaussian integration over
			a multifaceted crystal model
Empirical absorption correction using spherical harmonics,
 implemented in SCALE3 ABSPACK scaling algorithm.
;
_exptl_crystal_colour colourless
_exptl_crystal_colour_primary colourless
_exptl_crystal_density_diffrn 1.482
_exptl_crystal_description block
_exptl_crystal_F_000 516
_exptl_crystal_recrystallization_method
'Crystallization of a neat oil (obtained from a diethyl ether solution) on standing.'
_exptl_crystal_size_max 0.209
_exptl_crystal_size_mid 0.097
_exptl_crystal_size_min 0.059
_refine_diff_density_max 1.473
_refine_diff_density_min -0.879
_refine_diff_density_rms 0.077
_refine_ls_extinction_method none
_refine_ls_goodness_of_fit_ref 1.070
_refine_ls_hydrogen_treatment constr
_refine_ls_matrix_type full
_refine_ls_number_parameters 310
_refine_ls_number_reflns 4463
_refine_ls_number_restraints 0
_refine_ls_restrained_S_all 1.070
_refine_ls_R_factor_all 0.0708
_refine_ls_R_factor_gt 0.0653
_refine_ls_shift/su_max 0.000
_refine_ls_shift/su_mean 0.000
_refine_ls_structure_factor_coef Fsqd
_refine_ls_weighting_details 'w=1/[\s^2^(Fo^2^)+(0.0783P)^2^+2.2013P] where P=(Fo^2^+2Fc^2^)/3'
_refine_ls_weighting_scheme calc
_refine_ls_wR_factor_gt 0.1666
_refine_ls_wR_factor_ref 0.1720
_reflns_Friedel_coverage 0.000
_reflns_number_gt 4014
_reflns_number_total 4463
_reflns_threshold_expression 'I > 2\s(I)'
_cod_data_source_file cs0c01718_si_002.cif
_cod_data_source_block 23
_cod_depositor_comments 'Adding full bibliography for 4517689--4517702.cif.'
_cod_original_cell_volume 1139.23(6)
_cod_database_code 4517702
_shelx_shelxl_version_number 2018/1
_chemical_oxdiff_formula C24H18F9P
_shelx_space_group_comment
;
The symmetry employed for this shelxl refinement is uniquely defined
by the following loop, which should always be used as a source of
symmetry information in preference to the above space-group names.
They are only intended as comments.
;
_reflns_odcompleteness_completeness 98.58
_reflns_odcompleteness_iscentric 1
_reflns_odcompleteness_theta 68.13
_olex2_refinement_description
;
1. Fixed Uiso
 At 1.2 times of:
  All C(H) groups
 At 1.5 times of:
  All C(H,H,H) groups
2.a Aromatic/amide H refined with riding coordinates:
 C2(H2), C4(H4), C6(H6), C10(H10), C12(H12), C14(H14), C18(H18), C20(H20),
 C22(H22)
2.b Idealised Me refined as rotating group:
 C8(H8A,H8B,H8C), C16(H16A,H16B,H16C), C24(H24A,H24B,H24C)
;
_olex2_date_sample_data_collection 2018-12-04
_olex2_exptl_crystal_mounting_method 'mounted in a polyimide loop'
_olex2_submission_special_instructions 'No special instructions were received'
_oxdiff_exptl_absorpt_empirical_details
;
Empirical correction (ABSPACK) includes:
- Absorption correction using spherical harmonics
- Frame scaling
;
_oxdiff_exptl_absorpt_empirical_full_max 1.138
_oxdiff_exptl_absorpt_empirical_full_min 0.863

loop_
_space_group_symop_operation_xyz
'x, y, z'
'-x, -y, -z'

loop_
_atom_site_label
_atom_site_type_symbol
_atom_site_fract_x
_atom_site_fract_y
_atom_site_fract_z
_atom_site_U_iso_or_equiv
_atom_site_adp_type
_atom_site_occupancy
_atom_site_site_symmetry_order
_atom_site_calc_flag
_atom_site_refinement_flags_posn
_atom_site_refinement_flags_adp
_atom_site_refinement_flags_occupancy
_atom_site_disorder_assembly
_atom_site_disorder_group
P1 P 0.08355(7) 0.77111(6) 0.66856(6) 0.02041(19) Uani 1 1 d . . . . .
F1 F 0.3764(3) 0.39666(19) 0.5096(2) 0.0573(6) Uani 1 1 d . . . . .
F2 F 0.1811(4) 0.4324(3) 0.4336(4) 0.1050(13) Uani 1 1 d . . . . .
F3 F 0.3818(6) 0.4817(3) 0.3185(2) 0.1346(19) Uani 1 1 d . . . . .
F4 F 0.3644(3) 0.3250(3) 1.10260(18) 0.0768(9) Uani 1 1 d . . . . .
F5 F 0.4460(3) 0.2301(2) 0.9841(3) 0.0685(8) Uani 1 1 d . . . . .
F6 F 0.5060(2) 0.4125(2) 0.9363(2) 0.0549(6) Uani 1 1 d . . . . .
F7 F 0.1456(4) 1.0470(3) 0.8988(2) 0.0735(8) Uani 1 1 d . . . . .
F8 F 0.1559(4) 1.1978(2) 0.7242(2) 0.0783(9) Uani 1 1 d . . . . .
F9 F 0.3470(3) 1.1315(4) 0.8119(4) 0.1238(17) Uani 1 1 d . . . . .
C1 C 0.1635(3) 0.7469(3) 0.5292(2) 0.0215(5) Uani 1 1 d . . . . .
C2 C 0.2094(3) 0.6254(3) 0.5277(3) 0.0259(6) Uani 1 1 d . . . . .
H2 H 0.202559 0.549941 0.600163 0.031 Uiso 1 1 calc R . . . .
C3 C 0.2660(4) 0.6167(3) 0.4171(3) 0.0317(6) Uani 1 1 d . . . . .
C4 C 0.2789(3) 0.7275(3) 0.3085(3) 0.0289(6) Uani 1 1 d . . . . .
H4 H 0.319390 0.719795 0.235821 0.035 Uiso 1 1 calc R . . . .
C5 C 0.2317(3) 0.8507(3) 0.3076(2) 0.0249(6) Uani 1 1 d . . . . .
C6 C 0.1725(3) 0.8588(3) 0.4181(2) 0.0230(5) Uani 1 1 d . . . . .
H6 H 0.138050 0.940641 0.418232 0.028 Uiso 1 1 calc R . . . .
C7 C 0.3075(5) 0.4842(3) 0.4175(3) 0.0469(9) Uani 1 1 d . . . . .
C8 C 0.2428(4) 0.9715(3) 0.1886(3) 0.0326(7) Uani 1 1 d . . . . .
H8A H 0.173878 0.976116 0.139173 0.049 Uiso 1 1 calc GR . . . .
H8B H 0.344246 0.967792 0.146125 0.049 Uiso 1 1 calc GR . . . .
H8C H 0.217480 1.047501 0.204910 0.049 Uiso 1 1 calc GR . . . .
C9 C 0.1128(3) 0.6028(3) 0.7857(2) 0.0206(5) Uani 1 1 d . . . . .
C10 C 0.2432(3) 0.5424(3) 0.8412(2) 0.0217(5) Uani 1 1 d . . . . .
H10 H 0.321694 0.589126 0.822513 0.026 Uiso 1 1 calc R . . . .
C11 C 0.2544(3) 0.4121(3) 0.9244(2) 0.0239(6) Uani 1 1 d . . . . .
C12 C 0.1385(3) 0.3407(3) 0.9527(2) 0.0251(6) Uani 1 1 d . . . . .
H12 H 0.148831 0.253181 1.007887 0.030 Uiso 1 1 calc R . . . .
C13 C 0.0077(3) 0.3989(3) 0.8993(2) 0.0240(6) Uani 1 1 d . . . . .
C14 C -0.0039(3) 0.5305(3) 0.8171(2) 0.0225(5) Uani 1 1 d . . . . .
H14 H -0.092025 0.571336 0.782069 0.027 Uiso 1 1 calc R . . . .
C15 C 0.3920(3) 0.3458(3) 0.9863(3) 0.0303(6) Uani 1 1 d . . . . .
C16 C -0.1185(3) 0.3225(3) 0.9290(3) 0.0321(6) Uani 1 1 d . . . . .
H16A H -0.210742 0.381735 0.908635 0.048 Uiso 1 1 calc GR . . . .
H16B H -0.131084 0.265487 1.014659 0.048 Uiso 1 1 calc GR . . . .
H16C H -0.094039 0.271587 0.882736 0.048 Uiso 1 1 calc GR . . . .
C17 C 0.2321(3) 0.8445(2) 0.6790(2) 0.0210(5) Uani 1 1 d . . . . .
C18 C 0.3860(3) 0.8182(2) 0.6368(2) 0.0215(5) Uani 1 1 d . . . . .
H18 H 0.417113 0.759697 0.601191 0.026 Uiso 1 1 calc R . . . .
C19 C 0.4933(3) 0.8774(3) 0.6470(2) 0.0228(5) Uani 1 1 d . . . . .
C20 C 0.4448(3) 0.9661(3) 0.6994(2) 0.0259(6) Uani 1 1 d . . . . .
H20 H 0.514974 1.006973 0.706693 0.031 Uiso 1 1 calc R . . . .
C21 C 0.2929(3) 0.9936(3) 0.7406(3) 0.0272(6) Uani 1 1 d . . . . .
C22 C 0.1860(3) 0.9333(3) 0.7306(2) 0.0237(5) Uani 1 1 d . . . . .
H22 H 0.084177 0.952385 0.758382 0.028 Uiso 1 1 calc R . . . .
C23 C 0.2392(4) 1.0912(3) 0.7945(3) 0.0378(7) Uani 1 1 d . . . . .
C24 C 0.6587(3) 0.8469(3) 0.6034(3) 0.0268(6) Uani 1 1 d . . . . .
H24A H 0.710771 0.792156 0.672476 0.040 Uiso 1 1 calc GR . . . .
H24B H 0.700578 0.926683 0.557308 0.040 Uiso 1 1 calc GR . . . .
H24C H 0.670191 0.802362 0.552601 0.040 Uiso 1 1 calc GR . . . .

loop_
_atom_site_aniso_label
_atom_site_aniso_U_11
_atom_site_aniso_U_22
_atom_site_aniso_U_33
_atom_site_aniso_U_23
_atom_site_aniso_U_13
_atom_site_aniso_U_12
P1 0.0227(3) 0.0197(3) 0.0187(3) -0.0087(3) -0.0035(2) -0.0012(2)
F1 0.0919(17) 0.0300(10) 0.0474(13) -0.0182(10) -0.0256(12) 0.0141(10)
F2 0.109(2) 0.0675(19) 0.188(4) -0.087(2) -0.065(3) 0.0097(17)
F3 0.273(5) 0.0364(13) 0.0399(15) -0.0179(12) 0.029(2) 0.024(2)
F4 0.0448(12) 0.135(2) 0.0202(10) -0.0179(13) -0.0130(9) 0.0173(14)
F5 0.0552(14) 0.0437(12) 0.114(2) -0.0364(14) -0.0470(14) 0.0201(10)
F6 0.0347(10) 0.0547(13) 0.0535(13) 0.0053(11) -0.0205(9) -0.0135(9)
F7 0.120(2) 0.0626(15) 0.0436(13) -0.0395(12) 0.0232(14) -0.0236(15)
F8 0.132(2) 0.0413(13) 0.0616(16) -0.0348(12) -0.0199(16) 0.0197(14)
F9 0.0525(15) 0.187(4) 0.249(5) -0.202(4) -0.004(2) -0.0140(19)
C1 0.0222(12) 0.0241(13) 0.0182(13) -0.0087(11) -0.0057(10) -0.0016(10)
C2 0.0343(14) 0.0224(13) 0.0184(13) -0.0076(11) -0.0049(11) -0.0009(11)
C3 0.0420(17) 0.0284(15) 0.0248(15) -0.0133(13) -0.0076(12) 0.0016(12)
C4 0.0334(15) 0.0352(16) 0.0174(13) -0.0119(12) -0.0052(11) -0.0008(12)
C5 0.0259(13) 0.0295(14) 0.0188(13) -0.0077(12) -0.0072(10) -0.0049(11)
C6 0.0263(13) 0.0218(13) 0.0221(13) -0.0086(11) -0.0076(10) -0.0031(10)
C7 0.079(3) 0.0333(18) 0.0272(17) -0.0175(15) -0.0124(17) 0.0069(17)
C8 0.0390(16) 0.0351(16) 0.0192(14) -0.0058(13) -0.0068(12) -0.0074(13)
C9 0.0244(12) 0.0223(12) 0.0148(12) -0.0095(10) 0.0002(9) -0.0025(10)
C10 0.0232(12) 0.0254(13) 0.0156(12) -0.0083(11) -0.0005(10) -0.0051(10)
C11 0.0259(13) 0.0266(14) 0.0159(12) -0.0080(11) -0.0017(10) -0.0017(11)
C12 0.0322(14) 0.0224(13) 0.0161(13) -0.0055(11) -0.0010(10) -0.0042(11)
C13 0.0289(13) 0.0271(14) 0.0182(13) -0.0120(11) 0.0009(10) -0.0072(11)
C14 0.0220(12) 0.0270(13) 0.0198(13) -0.0119(11) -0.0026(10) -0.0026(10)
C15 0.0300(14) 0.0301(15) 0.0220(14) -0.0038(12) -0.0044(11) -0.0034(12)
C16 0.0365(16) 0.0309(15) 0.0296(15) -0.0106(13) -0.0038(12) -0.0124(12)
C17 0.0268(13) 0.0193(12) 0.0146(12) -0.0052(10) -0.0040(10) -0.0027(10)
C18 0.0281(13) 0.0180(12) 0.0173(12) -0.0069(10) -0.0043(10) -0.0017(10)
C19 0.0272(13) 0.0191(12) 0.0178(13) -0.0031(11) -0.0068(10) -0.0024(10)
C20 0.0331(14) 0.0253(13) 0.0226(14) -0.0096(11) -0.0091(11) -0.0064(11)
C21 0.0356(15) 0.0279(14) 0.0215(14) -0.0131(12) -0.0042(11) -0.0048(12)
C22 0.0279(13) 0.0251(13) 0.0174(13) -0.0096(11) -0.0031(10) -0.0019(10)
C23 0.0452(18) 0.0430(18) 0.0371(18) -0.0275(16) -0.0016(14) -0.0101(14)
C24 0.0254(13) 0.0234(13) 0.0280(15) -0.0073(12) -0.0061(11) -0.0029(10)

loop_
_atom_type_symbol
_atom_type_description
_atom_type_scat_dispersion_real
_atom_type_scat_dispersion_imag
_atom_type_scat_source
C C 0.0181 0.0091 'International Tables Vol C Tables 4.2.6.8 and 6.1.1.4'
H H 0.0000 0.0000 'International Tables Vol C Tables 4.2.6.8 and 6.1.1.4'
F F 0.0727 0.0534 'International Tables Vol C Tables 4.2.6.8 and 6.1.1.4'
P P 0.2955 0.4335 'International Tables Vol C Tables 4.2.6.8 and 6.1.1.4'

loop_
_exptl_crystal_face_index_h
_exptl_crystal_face_index_k
_exptl_crystal_face_index_l
_exptl_crystal_face_perp_dist
6 2 1 0.0484
-6 -2 -1 0.0484
-3 2 -5 0.0702
3 -2 5 0.0702
0 -7 -5 0.0388
0 7 5 0.0198

loop_
_geom_angle_atom_site_label_1
_geom_angle_atom_site_label_2
_geom_angle_atom_site_label_3
_geom_angle
_geom_angle_site_symmetry_1
_geom_angle_site_symmetry_3
_geom_angle_publ_flag
C9 P1 C1 100.84(12) . . ?
C9 P1 C17 103.34(12) . . ?
C17 P1 C1 100.82(12) . . ?
C2 C1 P1 123.8(2) . . ?
C2 C1 C6 118.8(2) . . ?
C6 C1 P1 117.4(2) . . ?
C1 C2 H2 120.2 . . ?
C1 C2 C3 119.7(3) . . ?
C3 C2 H2 120.2 . . ?
C2 C3 C7 118.5(3) . . ?
C4 C3 C2 121.1(3) . . ?
C4 C3 C7 120.4(3) . . ?
C3 C4 H4 119.9 . . ?
C3 C4 C5 120.2(3) . . ?
C5 C4 H4 119.9 . . ?
C4 C5 C6 118.4(3) . . ?
C4 C5 C8 120.1(3) . . ?
C6 C5 C8 121.4(3) . . ?
C1 C6 H6 119.1 . . ?
C5 C6 C1 121.7(2) . . ?
C5 C6 H6 119.1 . . ?
F1 C7 F2 102.7(3) . . ?
F1 C7 C3 113.6(3) . . ?
F2 C7 C3 111.1(3) . . ?
F3 C7 F1 109.7(3) . . ?
F3 C7 F2 103.6(4) . . ?
F3 C7 C3 115.0(3) . . ?
C5 C8 H8A 109.5 . . ?
C5 C8 H8B 109.5 . . ?
C5 C8 H8C 109.5 . . ?
H8A C8 H8B 109.5 . . ?
H8A C8 H8C 109.5 . . ?
H8B C8 H8C 109.5 . . ?
C10 C9 P1 124.9(2) . . ?
C14 C9 P1 116.1(2) . . ?
C14 C9 C10 118.9(2) . . ?
C9 C10 H10 120.3 . . ?
C11 C10 C9 119.3(2) . . ?
C11 C10 H10 120.3 . . ?
C10 C11 C12 121.0(2) . . ?
C10 C11 C15 120.3(2) . . ?
C12 C11 C15 118.7(3) . . ?
C11 C12 H12 119.7 . . ?
C13 C12 C11 120.6(3) . . ?
C13 C12 H12 119.7 . . ?
C12 C13 C14 118.1(2) . . ?
C12 C13 C16 121.1(3) . . ?
C14 C13 C16 120.8(3) . . ?
C9 C14 H14 119.0 . . ?
C13 C14 C9 122.0(2) . . ?
C13 C14 H14 119.0 . . ?
F4 C15 F5 106.6(3) . . ?
F4 C15 C11 112.0(2) . . ?
F5 C15 C11 112.6(3) . . ?
F6 C15 F4 106.2(3) . . ?
F6 C15 F5 105.2(3) . . ?
F6 C15 C11 113.6(2) . . ?
C13 C16 H16A 109.5 . . ?
C13 C16 H16B 109.5 . . ?
C13 C16 H16C 109.5 . . ?
H16A C16 H16B 109.5 . . ?
H16A C16 H16C 109.5 . . ?
H16B C16 H16C 109.5 . . ?
C18 C17 P1 124.2(2) . . ?
C22 C17 P1 116.7(2) . . ?
C22 C17 C18 119.0(2) . . ?
C17 C18 H18 119.2 . . ?
C19 C18 C17 121.5(2) . . ?
C19 C18 H18 119.2 . . ?
C18 C19 C20 118.6(2) . . ?
C18 C19 C24 121.2(2) . . ?
C20 C19 C24 120.2(2) . . ?
C19 C20 H20 119.8 . . ?
C21 C20 C19 120.4(2) . . ?
C21 C20 H20 119.8 . . ?
C20 C21 C22 120.7(3) . . ?
C20 C21 C23 120.8(3) . . ?
C22 C21 C23 118.5(3) . . ?
C17 C22 C21 119.8(3) . . ?
C17 C22 H22 120.1 . . ?
C21 C22 H22 120.1 . . ?
F7 C23 C21 112.6(3) . . ?
F8 C23 F7 102.8(3) . . ?
F8 C23 C21 112.3(3) . . ?
F9 C23 F7 108.5(3) . . ?
F9 C23 F8 105.7(4) . . ?
F9 C23 C21 114.0(3) . . ?
C19 C24 H24A 109.5 . . ?
C19 C24 H24B 109.5 . . ?
C19 C24 H24C 109.5 . . ?
H24A C24 H24B 109.5 . . ?
H24A C24 H24C 109.5 . . ?
H24B C24 H24C 109.5 . . ?

loop_
_geom_bond_atom_site_label_1
_geom_bond_atom_site_label_2
_geom_bond_distance
_geom_bond_site_symmetry_2
_geom_bond_publ_flag
P1 C1 1.837(3) . ?
P1 C9 1.833(3) . ?
P1 C17 1.833(3) . ?
F1 C7 1.311(4) . ?
F2 C7 1.369(5) . ?
F3 C7 1.270(4) . ?
F4 C15 1.325(4) . ?
F5 C15 1.329(4) . ?
F6 C15 1.316(4) . ?
F7 C23 1.329(4) . ?
F8 C23 1.327(4) . ?
F9 C23 1.293(4) . ?
C1 C2 1.384(4) . ?
C1 C6 1.403(4) . ?
C2 H2 0.9300 . ?
C2 C3 1.393(4) . ?
C3 C4 1.381(4) . ?
C3 C7 1.496(4) . ?
C4 H4 0.9300 . ?
C4 C5 1.391(4) . ?
C5 C6 1.392(4) . ?
C5 C8 1.508(4) . ?
C6 H6 0.9300 . ?
C8 H8A 0.9600 . ?
C8 H8B 0.9600 . ?
C8 H8C 0.9600 . ?
C9 C10 1.397(4) . ?
C9 C14 1.396(4) . ?
C10 H10 0.9300 . ?
C10 C11 1.388(4) . ?
C11 C12 1.390(4) . ?
C11 C15 1.496(4) . ?
C12 H12 0.9300 . ?
C12 C13 1.387(4) . ?
C13 C14 1.395(4) . ?
C13 C16 1.506(4) . ?
C14 H14 0.9300 . ?
C16 H16A 0.9600 . ?
C16 H16B 0.9600 . ?
C16 H16C 0.9600 . ?
C17 C18 1.402(4) . ?
C17 C22 1.389(4) . ?
C18 H18 0.9300 . ?
C18 C19 1.390(4) . ?
C19 C20 1.397(4) . ?
C19 C24 1.505(4) . ?
C20 H20 0.9300 . ?
C20 C21 1.385(4) . ?
C21 C22 1.396(4) . ?
C21 C23 1.502(4) . ?
C22 H22 0.9300 . ?
C24 H24A 0.9600 . ?
C24 H24B 0.9600 . ?
C24 H24C 0.9600 . ?

loop_
_exptl_oxdiff_crystal_face_indexfrac_h
_exptl_oxdiff_crystal_face_indexfrac_k
_exptl_oxdiff_crystal_face_indexfrac_l
_exptl_oxdiff_crystal_face_x
_exptl_oxdiff_crystal_face_y
_exptl_oxdiff_crystal_face_z
6.0000 2.0000 1.0000 -0.4792 -0.8523 -0.2707
-6.0000 -2.0000 -1.0000 0.4792 0.8523 0.2707
-3.0000 2.0000 -5.0000 0.3647 0.4977 -0.7739
3.0000 -2.0000 5.0000 -0.3647 -0.4977 0.7739
0.0000 -7.0000 -5.0000 -0.8757 0.4427 0.1107
-0.0000 7.0000 5.0000 0.8757 -0.4427 -0.1107
